data_1560926
loop_
_publ_author_name
'Cramer, Alisha J.'
'Cole, Jacqueline M.'

_publ_section_title
;
 Host-guest prospects of neodymium and gadolinium ultraphosphate
 frameworks for nuclear waste storage: Multi-temperature topological
 analysis of nanoporous cages in RP5O14
;
_journal_name_full 'Journal of Solid State Chemistry'
_journal_page_first 250
_journal_page_last 257
_journal_paper_doi 10.1016/j.jssc.2018.07.020
_journal_volume 266
_journal_year 2018
_chemical_formula_sum 'Gd O14 P5'
_chemical_formula_weight 536.10
_space_group_IT_number 53
_space_group_name_Hall '-P 2ac 2'
_space_group_name_H-M_alt 'P m n a'
_symmetry_cell_setting orthorhombic
_symmetry_space_group_name_H-M 'P m n a'
_atom_sites_solution_hydrogens none
_atom_sites_solution_primary direct
_atom_sites_solution_secondary difmap
_audit_creation_method SHELXL-97
_cell_angle_alpha 90.00
_cell_angle_beta 90.00
_cell_angle_gamma 90.00
_cell_formula_units_Z 4
_cell_length_a 12.850(3)
_cell_length_b 8.7840(18)
_cell_length_c 8.9040(18)
_cell_measurement_reflns_used 512
_cell_measurement_temperature 470(2)
_cell_measurement_theta_max 28.28
_cell_measurement_theta_min 2.0
_cell_volume 1005.0(4)
_computing_cell_refinement
;
Rigaku CrystalClear-SM Expert 2.0
;
_computing_data_collection 'Rigaku CrystalClear-SM Expert 2.0'
_computing_data_reduction
;
Rigaku CrystalClear-SM Expert 2.0
;
_computing_molecular_graphics
;
SHELXTL-PLUS (Sheldrick, 1995)
;
_computing_publication_material 'SHELXL-97 (Sheldrick, 1997)'
_computing_structure_refinement 'SHELXL-97 (Sheldrick, 1997)'
_computing_structure_solution 'SHELXS-97 (Sheldrick, 1990)'
_diffrn_ambient_temperature 470(2)
_diffrn_measured_fraction_theta_full 0.837
_diffrn_measured_fraction_theta_max 0.837
_diffrn_measurement_device_type 'Rigaku Saturn 724+ CCD'
_diffrn_measurement_method '\w scans'
_diffrn_radiation_monochromator graphite
_diffrn_radiation_source 'fine-focus sealed tube'
_diffrn_radiation_type MoK\a
_diffrn_radiation_wavelength 0.71073
_diffrn_reflns_av_R_equivalents 0.0467
_diffrn_reflns_av_sigmaI/netI 0.0321
_diffrn_reflns_limit_h_max 17
_diffrn_reflns_limit_h_min -17
_diffrn_reflns_limit_k_max 11
_diffrn_reflns_limit_k_min -7
_diffrn_reflns_limit_l_max 12
_diffrn_reflns_limit_l_min -6
_diffrn_reflns_number 3734
_diffrn_reflns_theta_full 30.88
_diffrn_reflns_theta_max 30.88
_diffrn_reflns_theta_min 3.17
_diffrn_standards_decay_% 0
_diffrn_standards_interval_count 0
_diffrn_standards_interval_time 0
_diffrn_standards_number 0
_exptl_absorpt_coefficient_mu 7.484
_exptl_absorpt_correction_T_max 0.105
_exptl_absorpt_correction_T_min 0.069
_exptl_absorpt_correction_type empirical
_exptl_absorpt_process_details
;
T. Higashi, ABSCOR, empirical absorption correction
;
_exptl_crystal_colour colourless
_exptl_crystal_density_diffrn 3.543
_exptl_crystal_density_method 'not measured'
_exptl_crystal_description block
_exptl_crystal_F_000 1004
_exptl_crystal_size_max 0.4
_exptl_crystal_size_mid 0.4
_exptl_crystal_size_min 0.3
_refine_diff_density_max 2.367
_refine_diff_density_min -1.299
_refine_diff_density_rms 0.214
_refine_ls_extinction_coef 0.0162(10)
_refine_ls_extinction_expression Fc^*^=kFc[1+0.001xFc^2^\l^3^/sin(2\q)]^-1/4^
_refine_ls_extinction_method SHELXL
_refine_ls_goodness_of_fit_ref 1.165
_refine_ls_hydrogen_treatment none
_refine_ls_matrix_type full
_refine_ls_number_parameters 99
_refine_ls_number_reflns 1390
_refine_ls_number_restraints 0
_refine_ls_restrained_S_all 1.165
_refine_ls_R_factor_all 0.0300
_refine_ls_R_factor_gt 0.0297
_refine_ls_shift/su_max 0.000
_refine_ls_shift/su_mean 0.000
_refine_ls_structure_factor_coef Fsqd
_refine_ls_weighting_details 'calc w=1/[\s^2^(Fo^2^)+(0.0468P)^2^+1.9950P] where P=(Fo^2^+2Fc^2^)/3'
_refine_ls_weighting_scheme calc
_refine_ls_wR_factor_gt 0.0811
_refine_ls_wR_factor_ref 0.0813
_reflns_number_gt 1378
_reflns_number_total 1390
_reflns_threshold_expression >2sigma(I)
_cod_data_source_file 2gd470i2-1b.cif
_cod_data_source_block 2gd470i2-1b
_cod_original_sg_symbol_H-M Pmna
_cod_database_code 1560926

loop_
_symmetry_equiv_pos_as_xyz
'x, y, z'
'-x+1/2, -y, z+1/2'
'-x+1/2, y, -z+1/2'
'x, -y, -z'
'-x, -y, -z'
'x-1/2, y, -z-1/2'
'x-1/2, -y, z-1/2'
'-x, y, z'

loop_
_atom_site_label
_atom_site_type_symbol
_atom_site_fract_x
_atom_site_fract_y
_atom_site_fract_z
_atom_site_U_iso_or_equiv
_atom_site_adp_type
_atom_site_occupancy
_atom_site_symmetry_multiplicity
_atom_site_calc_flag
_atom_site_refinement_flags
_atom_site_disorder_assembly
_atom_site_disorder_group
Gd1 Gd 0.0000 0.27701(3) 0.18982(2) 0.01062(14) Uani 1 2 d S . .
P1 P -0.16487(7) 0.76330(10) 0.45107(11) 0.0114(2) Uani 1 1 d . . .
P2 P 0.0000 0.68533(15) 0.24498(14) 0.0110(2) Uani 1 2 d S . .
P3 P 0.20209(9) 0.5000 0.0000 0.0124(2) Uani 1 2 d S . .
P4 P -0.32761(9) 1.0000 0.5000 0.0111(2) Uani 1 2 d S . .
O1 O -0.0940(3) 0.7847(3) 0.3116(3) 0.0182(7) Uani 1 1 d . . .
O2 O 0.0000 0.7099(5) 0.0820(5) 0.0242(9) Uani 1 2 d S . .
O3 O 0.0000 0.5309(5) 0.3116(4) 0.0192(8) Uani 1 2 d S . .
O4 O 0.2811(3) 0.6093(3) 0.0858(3) 0.0257(6) Uani 1 1 d . . .
O5 O 0.1485(2) 0.4129(3) 0.1166(3) 0.0230(6) Uani 1 1 d . . .
O6 O -0.2476(2) 0.8867(4) 0.4175(3) 0.0242(6) Uani 1 1 d . . .
O7 O -0.1128(3) 0.2278(3) 0.4048(4) 0.0251(7) Uani 1 1 d . . .
O8 O 0.1171(2) 0.0812(3) 0.1191(3) 0.0211(5) Uani 1 1 d . . .

loop_
_atom_site_aniso_label
_atom_site_aniso_U_11
_atom_site_aniso_U_22
_atom_site_aniso_U_33
_atom_site_aniso_U_23
_atom_site_aniso_U_13
_atom_site_aniso_U_12
Gd1 0.01169(18) 0.0103(2) 0.00986(18) -0.00009(7) 0.000 0.000
P1 0.0120(4) 0.0109(4) 0.0113(4) -0.0001(3) 0.0003(3) 0.0007(3)
P2 0.0118(5) 0.0126(5) 0.0084(5) -0.0011(4) 0.000 0.000
P3 0.0112(5) 0.0107(5) 0.0152(5) -0.0006(4) 0.000 0.000
P4 0.0106(5) 0.0089(5) 0.0138(5) 0.0001(4) 0.000 0.000
O1 0.0165(15) 0.0158(16) 0.0223(17) 0.0047(9) 0.0060(10) 0.0044(9)
O2 0.031(2) 0.029(2) 0.0134(19) 0.0005(16) 0.000 0.000
O3 0.026(2) 0.0123(19) 0.0191(18) -0.0018(12) 0.000 0.000
O4 0.0348(16) 0.0205(14) 0.0219(13) 0.0066(11) -0.0097(12) -0.0155(12)
O5 0.0182(12) 0.0237(14) 0.0271(14) 0.0033(11) 0.0057(11) -0.0058(11)
O6 0.0223(13) 0.0311(16) 0.0191(14) -0.0024(11) -0.0020(11) 0.0169(12)
O7 0.0284(17) 0.0319(17) 0.0151(14) -0.0005(10) 0.0087(13) -0.0038(12)
O8 0.0247(13) 0.0160(12) 0.0226(13) -0.0031(10) 0.0052(11) 0.0073(11)

loop_
_atom_type_symbol
_atom_type_description
_atom_type_scat_dispersion_real
_atom_type_scat_dispersion_imag
_atom_type_scat_source
O O 0.0106 0.0060 'International Tables Vol C Tables 4.2.6.8 and 6.1.1.4'
P P 0.1023 0.0942 'International Tables Vol C Tables 4.2.6.8 and 6.1.1.4'
Gd Gd -0.1653 3.9035 'International Tables Vol C Tables 4.2.6.8 and 6.1.1.4'

loop_
_geom_angle_atom_site_label_1
_geom_angle_atom_site_label_2
_geom_angle_atom_site_label_3
_geom_angle
_geom_angle_site_symmetry_1
_geom_angle_site_symmetry_3
O5 Gd1 O5 109.05(15) . 8
O5 Gd1 O8 144.35(11) . 8
O5 Gd1 O8 77.21(11) 8 8
O5 Gd1 O8 77.21(11) . .
O5 Gd1 O8 144.35(11) 8 .
O8 Gd1 O8 78.81(15) 8 .
O5 Gd1 O2 72.42(9) . 5_565
O5 Gd1 O2 72.42(9) 8 5_565
O8 Gd1 O2 76.65(11) 8 5_565
O8 Gd1 O2 76.65(11) . 5_565
O5 Gd1 O7 79.90(11) . 8
O5 Gd1 O7 142.41(11) 8 8
O8 Gd1 O7 117.21(10) 8 8
O8 Gd1 O7 72.71(11) . 8
O2 Gd1 O7 142.38(9) 5_565 8
O5 Gd1 O7 142.41(11) . .
O5 Gd1 O7 79.90(11) 8 .
O8 Gd1 O7 72.71(11) 8 .
O8 Gd1 O7 117.21(10) . .
O2 Gd1 O7 142.38(9) 5_565 .
O7 Gd1 O7 72.91(18) 8 .
O5 Gd1 O3 70.34(9) . .
O5 Gd1 O3 70.34(9) 8 .
O8 Gd1 O3 140.24(7) 8 .
O8 Gd1 O3 140.24(7) . .
O2 Gd1 O3 113.20(14) 5_565 .
O7 Gd1 O3 79.41(10) 8 .
O7 Gd1 O3 79.41(10) . .
O7 P1 O6 116.76(18) 4_566 .
O7 P1 O1 115.6(2) 4_566 .
O6 P1 O1 99.43(17) . .
O7 P1 O4 116.08(18) 4_566 6_556
O6 P1 O4 105.18(19) . 6_556
O1 P1 O4 101.46(16) . 6_556
O2 P2 O3 122.1(2) . .
O2 P2 O1 106.61(16) . 8
O3 P2 O1 110.50(14) . 8
O2 P2 O1 106.61(15) . .
O3 P2 O1 110.50(14) . .
O1 P2 O1 97.7(3) 8 .
O5 P3 O5 123.8(2) 4_565 .
O5 P3 O4 108.99(16) 4_565 .
O5 P3 O4 105.98(16) . .
O5 P3 O4 105.98(16) 4_565 4_565
O5 P3 O4 108.99(16) . 4_565
O4 P3 O4 100.8(3) . 4_565
O8 P4 O8 121.8(3) 6_566 7_566
O8 P4 O6 109.87(16) 6_566 4_576
O8 P4 O6 106.35(15) 7_566 4_576
O8 P4 O6 106.35(15) 6_566 .
O8 P4 O6 109.87(16) 7_566 .
O6 P4 O6 100.5(2) 4_576 .
P1 O1 P2 132.24(19) . .
P2 O2 Gd1 174.3(3) . 5_565
P2 O3 Gd1 130.4(2) . .
P1 O4 P3 135.06(19) 6_656 .
P3 O5 Gd1 147.96(19) . .
P1 O6 P4 141.7(2) . .
P1 O7 Gd1 163.6(2) 4_566 .
P4 O8 Gd1 148.80(18) 6_646 .

loop_
_geom_bond_atom_site_label_1
_geom_bond_atom_site_label_2
_geom_bond_distance
_geom_bond_site_symmetry_2
Gd1 O5 2.343(3) .
Gd1 O5 2.343(3) 8
Gd1 O8 2.370(3) 8
Gd1 O8 2.370(3) .
Gd1 O2 2.423(5) 5_565
Gd1 O7 2.440(3) 8
Gd1 O7 2.440(3) .
Gd1 O3 2.480(4) .
P1 O7 1.449(3) 4_566
P1 O6 1.548(3) .
P1 O1 1.551(3) .
P1 O4 1.556(3) 6_556
P2 O2 1.467(5) .
P2 O3 1.480(4) .
P2 O1 1.604(3) 8
P2 O1 1.604(3) .
P3 O5 1.463(3) 4_565
P3 O5 1.463(3) .
P3 O4 1.592(3) .
P3 O4 1.592(3) 4_565
P4 O8 1.462(3) 6_566
P4 O8 1.462(3) 7_566
P4 O6 1.608(3) 4_576
P4 O6 1.608(3) .
O2 Gd1 2.423(5) 5_565
O4 P1 1.556(3) 6_656
O7 P1 1.449(3) 4_566
O8 P4 1.462(3) 6_646

_cod_database_fobs_code 1560926
